data_2204690
loop_
_publ_author_name
'Madhukar Hemamalini'
'Packianathan Thomas Muthiah'
'Ray J. Butcher'

_publ_section_title
;
 Trimethoprim--hydrogen malonate (1/1)
;
_journal_issue 12
_journal_name_full 'Acta Crystallographica Section E'
_journal_page_first o2350
_journal_page_last o2352
_journal_paper_doi 10.1107/S1600536804028867
_journal_volume 60
_journal_year 2004
_chemical_formula_iupac 'C14 H19 N4 O3 +, C3 H3 O4 -'
_chemical_formula_moiety 'C14 H19 N4 O3 +, C3 H3 O4 -'
_chemical_formula_sum 'C17 H22 N4 O7'
_chemical_formula_weight 394.39
_chemical_name_common 'Trimethoprim hydrogenmalonate'
_chemical_name_systematic
;
2,4-diamino-5-(3,4,5-trimethoxybenzyl)pyrimidinium hydrogen malonate
;
_space_group_IT_number 2
_symmetry_cell_setting triclinic
_symmetry_space_group_name_Hall '-P 1'
_symmetry_space_group_name_H-M 'P -1'
_atom_sites_solution_hydrogens difmap
_atom_sites_solution_primary direct
_atom_sites_solution_secondary difmap
_cell_angle_alpha 106.360(3)
_cell_angle_beta 91.712(2)
_cell_angle_gamma 92.950(3)
_cell_formula_units_Z 2
_cell_length_a 8.4851(2)
_cell_length_b 8.6566(2)
_cell_length_c 13.6425(3)
_cell_measurement_reflns_used 50
_cell_measurement_temperature 293
_cell_measurement_theta_max 28.10
_cell_measurement_theta_min 2.10
_cell_volume 959.19(4)
_computing_cell_refinement XSCANS
_computing_data_collection 'XSCANS (Bruker, 2001)'
_computing_data_reduction 'SHELXTL (Bruker, 2001)'
_computing_molecular_graphics 'PLATON (Spek, 1990)'
_computing_publication_material PLATON
_computing_structure_refinement 'SHELXL97 (Sheldrick, 1997)'
_computing_structure_solution 'SHELXS97 (Sheldrick, 1997)'
_diffrn_ambient_temperature 293
_diffrn_measured_fraction_theta_full 0.916
_diffrn_measured_fraction_theta_max 0.916
_diffrn_measurement_device_type 'Bruker P4'
_diffrn_measurement_method \w
_diffrn_radiation_monochromator graphite
_diffrn_radiation_source 'fine-focus sealed tube'
_diffrn_radiation_type CuK\a
_diffrn_radiation_wavelength 1.54178
_diffrn_reflns_av_R_equivalents 0.0201
_diffrn_reflns_av_sigmaI/netI 0.0262
_diffrn_reflns_limit_h_max 10
_diffrn_reflns_limit_h_min 0
_diffrn_reflns_limit_k_max 9
_diffrn_reflns_limit_k_min -10
_diffrn_reflns_limit_l_max 16
_diffrn_reflns_limit_l_min -16
_diffrn_reflns_number 3484
_diffrn_reflns_reduction_process ' ?'
_diffrn_reflns_theta_full 68.90
_diffrn_reflns_theta_max 68.90
_diffrn_reflns_theta_min 3.38
_diffrn_standards_decay_% 0
_diffrn_standards_interval_count 97
_diffrn_standards_number 3
_exptl_absorpt_coefficient_mu 0.910
_exptl_absorpt_correction_T_max 0.726
_exptl_absorpt_correction_T_min 0.549
_exptl_absorpt_correction_type refdelf
_exptl_absorpt_process_details 'SHELXA (Bruker, 2001)'
_exptl_crystal_colour colorless
_exptl_crystal_density_diffrn 1.366
_exptl_crystal_density_method 'Not Measured'
_exptl_crystal_description plate
_exptl_crystal_F_000 416
_exptl_crystal_size_max 0.68
_exptl_crystal_size_mid 0.65
_exptl_crystal_size_min 0.35
_refine_diff_density_max 0.146
_refine_diff_density_min -0.199
_refine_ls_extinction_coef 0.016(2)
_refine_ls_extinction_expression FC^*^=KFC[1+0.001XFC^2^\L^3^/SIN(2\Q)]^-1/4^
_refine_ls_extinction_method SHELXL97
_refine_ls_goodness_of_fit_ref 1.071
_refine_ls_hydrogen_treatment constr
_refine_ls_matrix_type full
_refine_ls_number_parameters 258
_refine_ls_number_reflns 3268
_refine_ls_number_restraints 0
_refine_ls_restrained_S_all 1.071
_refine_ls_R_factor_all 0.0567
_refine_ls_R_factor_gt 0.0540
_refine_ls_shift/su_max 0.000
_refine_ls_shift/su_mean 0.000
_refine_ls_structure_factor_coef Fsqd
_refine_ls_weighting_details 'calc w = 1/[\s^2^(Fo^2^)+(0.0825P)^2^+0.208P] where P = (Fo^2^+2Fc^2^)/3'
_refine_ls_weighting_scheme calc
_refine_ls_wR_factor_gt 0.1503
_refine_ls_wR_factor_ref 0.1555
_reflns_number_gt 3029
_reflns_number_total 3268
_reflns_threshold_expression I>2\s(I)
_cod_data_source_file hb6113.cif
_cod_data_source_block I
_cod_original_cell_volume 959.08(4)
_cod_database_code 2204690
_cod_database_fobs_code 2204690

loop_
_symmetry_equiv_pos_as_xyz
x,y,z
-x,-y,-z

loop_
_atom_site_aniso_label
_atom_site_aniso_U_11
_atom_site_aniso_U_22
_atom_site_aniso_U_33
_atom_site_aniso_U_12
_atom_site_aniso_U_13
_atom_site_aniso_U_23
O1 0.0627(8) 0.0821(9) 0.0515(7) 0.0097(7) -0.0057(6) 0.0283(7)
O2 0.0719(8) 0.0663(8) 0.0520(7) 0.0025(6) 0.0085(6) 0.0236(6)
O3 0.0555(7) 0.1081(12) 0.0538(8) -0.0108(7) -0.0041(6) 0.0277(8)
N1 0.0766(10) 0.0482(9) 0.0496(8) 0.0046(7) -0.0040(7) 0.0163(7)
N2 0.1130(15) 0.0535(10) 0.0560(9) 0.0054(9) -0.0241(9) 0.0164(8)
N3 0.0798(10) 0.0494(9) 0.0499(8) 0.0066(8) -0.0045(7) 0.0156(7)
N4 0.0924(12) 0.0582(10) 0.0557(9) 0.0137(9) -0.0052(8) 0.0210(8)
C2 0.0721(11) 0.0511(10) 0.0470(9) 0.0047(8) -0.0016(8) 0.0160(8)
C4 0.0645(10) 0.0546(10) 0.0483(9) 0.0083(8) 0.0046(8) 0.0197(8)
C5 0.0587(10) 0.0598(11) 0.0450(9) 0.0006(8) 0.0036(7) 0.0183(8)
C6 0.0657(11) 0.0540(10) 0.0458(9) -0.0018(8) 0.0001(8) 0.0124(8)
C7 0.0586(10) 0.0742(13) 0.0511(10) -0.0040(9) -0.0026(8) 0.0246(9)
C8 0.0571(9) 0.0523(10) 0.0441(9) 0.0032(8) -0.0002(7) 0.0135(7)
C9 0.0522(9) 0.0576(11) 0.0475(9) 0.0032(8) -0.0014(7) 0.0155(8)
C10 0.0593(10) 0.0505(9) 0.0421(8) 0.0078(8) -0.0022(7) 0.0120(7)
C11 0.0597(10) 0.0512(10) 0.0426(9) 0.0010(8) 0.0010(7) 0.0137(7)
C12 0.0527(9) 0.0631(11) 0.0452(9) -0.0019(8) -0.0011(7) 0.0131(8)
C13 0.0571(10) 0.0674(12) 0.0462(9) 0.0001(8) -0.0045(7) 0.0186(8)
C14 0.0554(11) 0.1133(19) 0.0723(14) -0.0038(11) -0.0119(10) 0.0325(13)
C15 0.0799(14) 0.0850(15) 0.0553(11) 0.0033(11) 0.0167(10) 0.0189(10)
C16 0.0608(12) 0.122(2) 0.0631(12) 0.0161(12) -0.0080(10) 0.0319(13)
O4 0.1069(12) 0.0603(9) 0.0689(9) 0.0083(8) -0.0197(8) 0.0241(7)
O5 0.1248(14) 0.0512(8) 0.0736(10) 0.0058(8) -0.0188(9) 0.0154(7)
O6 0.1482(17) 0.0711(11) 0.0812(11) 0.0053(10) -0.0288(11) 0.0349(9)
O7 0.1392(16) 0.0670(10) 0.0708(10) 0.0016(10) -0.0343(10) 0.0151(8)
C17 0.0801(13) 0.0551(11) 0.0542(10) 0.0060(9) 0.0008(9) 0.0192(9)
C18 0.0935(15) 0.0553(12) 0.0602(12) 0.0097(10) -0.0121(11) 0.0153(9)
C19 0.0872(14) 0.0592(12) 0.0602(12) 0.0069(10) -0.0071(10) 0.0189(9)

loop_
_atom_site_label
_atom_site_fract_x
_atom_site_fract_y
_atom_site_fract_z
_atom_site_U_iso_or_equiv
_atom_site_thermal_displace_type
_atom_site_refinement_flags
_atom_site_occupancy
_atom_site_type_symbol
O1 0.60422(16) 0.19447(18) 0.66944(10) 0.0635(5) Uani . 1.000 O
O2 0.29781(16) 0.11037(17) 0.64647(10) 0.0620(4) Uani . 1.000 O
O3 0.12262(16) 0.1503(2) 0.48835(10) 0.0722(5) Uani . 1.000 O
N1 0.3900(2) 0.41033(18) 0.11787(11) 0.0578(5) Uani . 1.000 N
N2 0.2603(2) 0.2447(2) -0.02719(13) 0.0746(7) Uani . 1.000 N
N3 0.3824(2) 0.12923(18) 0.08431(12) 0.0595(5) Uani . 1.000 N
N4 0.4950(2) 0.0105(2) 0.19461(13) 0.0676(6) Uani . 1.000 N
C2 0.3453(2) 0.2601(2) 0.05907(14) 0.0564(6) Uani . 1.000 C
C4 0.4633(2) 0.1467(2) 0.17320(14) 0.0546(6) Uani . 1.000 C
C5 0.5132(2) 0.3023(2) 0.24014(13) 0.0539(6) Uani . 1.000 C
C6 0.4728(2) 0.4284(2) 0.20754(14) 0.0558(6) Uani . 1.000 C
C7 0.6048(2) 0.3261(3) 0.34030(14) 0.0603(6) Uani . 1.000 C
C8 0.5172(2) 0.2756(2) 0.42258(13) 0.0513(5) Uani . 1.000 C
C9 0.6041(2) 0.2604(2) 0.50718(13) 0.0524(6) Uani . 1.000 C
C10 0.5297(2) 0.2106(2) 0.58268(13) 0.0508(5) Uani . 1.000 C
C11 0.3677(2) 0.1733(2) 0.57452(13) 0.0512(6) Uani . 1.000 C
C12 0.2803(2) 0.1915(2) 0.49096(13) 0.0544(6) Uani . 1.000 C
C13 0.3555(2) 0.2447(2) 0.41588(14) 0.0567(6) Uani . 1.000 C
C14 0.0276(2) 0.1698(3) 0.40559(18) 0.0797(9) Uani . 1.000 C
C15 0.2035(3) 0.2178(3) 0.71531(16) 0.0734(8) Uani . 1.000 C
C16 0.7715(3) 0.2277(4) 0.68101(17) 0.0807(9) Uani . 1.000 C
O4 0.3144(2) 0.67550(18) 0.06300(12) 0.0779(6) Uani . 1.000 O
O5 0.1735(2) 0.52666(18) -0.07463(13) 0.0841(6) Uani . 1.000 O
O6 0.0763(3) 0.9271(2) -0.15728(14) 0.0982(8) Uani . 1.000 O
O7 0.0414(3) 0.6641(2) -0.19174(13) 0.0942(7) Uani . 1.000 O
C17 0.2203(3) 0.6593(2) -0.01213(15) 0.0624(7) Uani . 1.000 C
C18 0.1600(3) 0.8112(2) -0.02884(16) 0.0700(8) Uani . 1.000 C
C19 0.0895(3) 0.8053(3) -0.13153(16) 0.0686(7) Uani . 1.000 C
H1 0.36630 0.49330 0.09890 0.0690 Uiso R 1.000 H
H2A 0.23010 0.15030 -0.06590 0.0900 Uiso R 1.000 H
H2B 0.23570 0.32910 -0.04420 0.0900 Uiso R 1.000 H
H4A 0.46400 -0.08100 0.15260 0.0810 Uiso R 1.000 H
H4B 0.54650 0.01400 0.25050 0.0810 Uiso R 1.000 H
H6 0.50280 0.53210 0.24800 0.0670 Uiso R 1.000 H
H7A 0.63880 0.43940 0.36680 0.0720 Uiso R 1.000 H
H7B 0.69900 0.26600 0.32690 0.0720 Uiso R 1.000 H
H9 0.71270 0.28390 0.51290 0.0630 Uiso R 1.000 H
H13 0.29640 0.25950 0.36110 0.0680 Uiso R 1.000 H
H14A -0.07850 0.12810 0.40930 0.1200 Uiso R 1.000 H
H14B 0.06980 0.11220 0.34210 0.1200 Uiso R 1.000 H
H14C 0.02720 0.28230 0.40950 0.1200 Uiso R 1.000 H
H15A 0.14000 0.15870 0.75130 0.1100 Uiso R 1.000 H
H15B 0.13600 0.26890 0.67770 0.1100 Uiso R 1.000 H
H15C 0.27060 0.29850 0.76350 0.1100 Uiso R 1.000 H
H16A 0.81000 0.20750 0.74280 0.1210 Uiso R 1.000 H
H16B 0.79610 0.33860 0.68430 0.1210 Uiso R 1.000 H
H16C 0.82070 0.15930 0.62360 0.1210 Uiso R 1.000 H
H7 0.05530 0.59500 -0.16240 0.1410 Uiso R 1.000 H
H18A 0.08110 0.84870 0.02100 0.0840 Uiso R 1.000 H
H18B 0.24720 0.89260 -0.01330 0.0840 Uiso R 1.000 H

loop_
_atom_type_symbol
_atom_type_description
_atom_type_scat_dispersion_real
_atom_type_scat_dispersion_imag
_atom_type_scat_source
O O 0.0492 0.0322 'International Tables Vol C Tables 4.2.6.8 and 6.1.1.4'
N N 0.0311 0.0180 'International Tables Vol C Tables 4.2.6.8 and 6.1.1.4'
H H 0.0000 0.0000 'International Tables Vol C Tables 4.2.6.8 and 6.1.1.4'
C C 0.0181 0.0091 'International Tables Vol C Tables 4.2.6.8 and 6.1.1.4'

loop_
_geom_angle_atom_site_label_1
_geom_angle_atom_site_label_2
_geom_angle_atom_site_label_3
_geom_angle
_geom_angle_publ_flag
C10 O1 C16 117.44(16) no
C11 O2 C15 114.76(16) no
C12 O3 C14 117.60(15) no
C19 O7 H7 109.49 no
C2 N1 C6 118.94(16) no
C2 N3 C4 118.74(16) no
C6 N1 H1 120.52 no
C2 N1 H1 120.53 no
C2 N2 H2A 119.96 no
C2 N2 H2B 120.02 no
H2A N2 H2B 120.01 no
C4 N4 H4A 120.04 no
H4A N4 H4B 119.98 no
C4 N4 H4B 119.98 no
N2 C2 N3 119.40(17) no
N1 C2 N2 118.16(17) no
N1 C2 N3 122.44(17) no
N3 C4 C5 121.97(16) no
N4 C4 C5 122.32(17) no
N3 C4 N4 115.72(17) no
C6 C5 C7 121.47(18) no
C4 C5 C6 115.24(16) no
C4 C5 C7 123.29(17) no
N1 C6 C5 122.65(17) no
C5 C7 C8 115.91(15) no
C7 C8 C9 118.33(15) no
C9 C8 C13 119.59(16) no
C7 C8 C13 122.08(16) no
C8 C9 C10 120.29(16) no
O1 C10 C11 114.89(15) no
C9 C10 C11 120.43(16) no
O1 C10 C9 124.69(16) no
O2 C11 C12 121.21(15) no
O2 C11 C10 119.40(15) no
C10 C11 C12 119.29(16) no
O3 C12 C11 115.42(15) no
C11 C12 C13 120.06(16) no
O3 C12 C13 124.50(16) no
C8 C13 C12 120.27(16) no
N1 C6 H6 118.66 no
C5 C6 H6 118.69 no
C5 C7 H7B 108.29 no
C8 C7 H7A 108.26 no
C5 C7 H7A 108.30 no
H7A C7 H7B 107.44 no
C8 C7 H7B 108.35 no
C10 C9 H9 119.83 no
C8 C9 H9 119.88 no
C8 C13 H13 119.89 no
C12 C13 H13 119.84 no
O3 C14 H14B 109.49 no
O3 C14 H14C 109.50 no
O3 C14 H14A 109.43 no
H14A C14 H14C 109.48 no
H14B C14 H14C 109.43 no
H14A C14 H14B 109.48 no
O2 C15 H15A 109.48 no
O2 C15 H15C 109.52 no
H15A C15 H15B 109.46 no
O2 C15 H15B 109.46 no
H15B C15 H15C 109.48 no
H15A C15 H15C 109.42 no
O1 C16 H16B 109.46 no
O1 C16 H16C 109.44 no
O1 C16 H16A 109.46 no
H16A C16 H16C 109.50 no
H16B C16 H16C 109.46 no
H16A C16 H16B 109.50 no
O4 C17 C18 117.03(18) no
O5 C17 C18 117.93(19) no
O4 C17 O5 125.03(19) no
C17 C18 C19 118.88(18) no
O6 C19 C18 121.2(2) no
O7 C19 C18 117.3(2) no
O6 C19 O7 121.5(2) no
C17 C18 H18A 107.63 no
C17 C18 H18B 107.62 no
C19 C18 H18A 107.62 no
C19 C18 H18B 107.52 no
H18A C18 H18B 107.03 no

loop_
_geom_bond_atom_site_label_1
_geom_bond_atom_site_label_2
_geom_bond_distance
_geom_bond_publ_flag
O1 C10 1.370(2) no
O1 C16 1.429(3) no
O2 C11 1.384(2) no
O2 C15 1.420(3) no
O3 C12 1.364(2) no
O3 C14 1.421(3) no
O4 C17 1.252(3) no
O5 C17 1.259(3) no
O6 C19 1.211(3) no
O7 C19 1.303(3) no
O7 H7 0.8193 no
N1 C6 1.358(2) no
N1 C2 1.350(2) no
N2 C2 1.332(2) no
N3 C2 1.323(2) no
N3 C4 1.342(2) no
N4 C4 1.330(3) no
N1 H1 0.8600 no
N2 H2B 0.8599 no
N2 H2A 0.8599 no
N4 H4A 0.8595 no
N4 H4B 0.8596 no
C4 C5 1.433(3) no
C5 C6 1.345(3) no
C5 C7 1.508(2) no
C7 C8 1.515(3) no
C8 C9 1.392(2) no
C8 C13 1.380(2) no
C9 C10 1.381(2) no
C10 C11 1.390(2) no
C11 C12 1.392(2) no
C12 C13 1.394(3) no
C6 H6 0.9296 no
C7 H7B 0.9700 no
C7 H7A 0.9699 no
C9 H9 0.9295 no
C13 H13 0.9298 no
C14 H14B 0.9595 no
C14 H14C 0.9603 no
C14 H14A 0.9607 no
C15 H15A 0.9602 no
C15 H15C 0.9604 no
C15 H15B 0.9609 no
C16 H16B 0.9600 no
C16 H16A 0.9593 no
C16 H16C 0.9602 no
C17 C18 1.508(3) no
C18 C19 1.493(3) no
C18 H18A 0.9701 no
C18 H18B 0.9704 no

loop_
_geom_hbond_atom_site_label_D
_geom_hbond_atom_site_label_H
_geom_hbond_atom_site_label_A
_geom_hbond_site_symmetry_A
_geom_hbond_distance_DH
_geom_hbond_distance_HA
_geom_hbond_distance_DA
_geom_hbond_angle_DHA
_geom_hbond_publ_flag
N1 H1 O4 . 0.86 1.85 2.708(2) 178 yes
N2 H2A O6 1_545 0.86 2.30 3.129(3) 163 yes
N2 H2B O5 . 0.86 1.96 2.822(2) 176 yes
N4 H4A O4 1_545 0.86 2.39 3.229(2) 164 yes
N4 H4B O2 2_656 0.86 2.40 3.182(2) 151 yes
O7 H7 O5 . 0.82 1.78 2.515(3) 148 yes
C6 H6 O1 2_666 0.93 2.54 3.331(2) 143 yes
C15 H15B O3 . 0.96 2.49 3.035(3) 116 yes
C18 H18B N3 1_565 0.97 2.33 3.228(3) 154 yes

loop_
_geom_torsion_atom_site_label_1
_geom_torsion_atom_site_label_2
_geom_torsion_atom_site_label_3
_geom_torsion_atom_site_label_4
_geom_torsion
_geom_torsion_publ_flag
C16 O1 C10 C9 -1.7(3) no
C16 O1 C10 C11 178.6(2) no
C15 O2 C11 C10 108.4(2) no
C15 O2 C11 C12 -75.3(2) no
C14 O3 C12 C11 178.76(18) no
C14 O3 C12 C13 -2.9(3) no
C6 N1 C2 N3 -1.7(3) no
C6 N1 C2 N2 178.11(17) no
C2 N1 C6 C5 0.4(3) no
C4 N3 C2 N2 -177.67(17) no
C4 N3 C2 N1 2.1(3) no
C2 N3 C4 C5 -1.3(3) no
C2 N3 C4 N4 179.15(17) no
N4 C4 C5 C6 179.66(17) no
N3 C4 C5 C6 0.2(3) no
N4 C4 C5 C7 -0.3(3) no
N3 C4 C5 C7 -179.74(16) no
C6 C5 C7 C8 113.4(2) no
C4 C5 C7 C8 -66.7(2) no
C4 C5 C6 N1 0.3(3) no
C7 C5 C6 N1 -179.80(16) no
C5 C7 C8 C13 -14.2(3) no
C5 C7 C8 C9 165.84(17) no
C13 C8 C9 C10 1.7(3) no
C7 C8 C13 C12 177.10(18) no
C9 C8 C13 C12 -2.9(3) no
C7 C8 C9 C10 -178.30(18) no
C8 C9 C10 C11 0.8(3) no
C8 C9 C10 O1 -178.89(17) no
C9 C10 C11 O2 174.43(16) no
C9 C10 C11 C12 -2.0(3) no
O1 C10 C11 C12 177.68(16) no
O1 C10 C11 O2 -5.9(2) no
O2 C11 C12 C13 -175.57(16) no
C10 C11 C12 C13 0.8(3) no
O2 C11 C12 O3 2.9(3) no
C10 C11 C12 O3 179.22(16) no
C11 C12 C13 C8 1.7(3) no
O3 C12 C13 C8 -176.60(17) no
O4 C17 C18 C19 161.5(2) no
O5 C17 C18 C19 -18.0(3) no
C17 C18 C19 O7 19.6(3) no
C17 C18 C19 O6 -161.1(2) no

loop_
_cod_related_entry_id
_cod_related_entry_database
_cod_related_entry_code
1 ChemSpider 21130202
